data_4101846
loop_
_publ_author_name
'Ba L. Tran'
'Maren Pink'
'Xinfeng Gao'
'Hyunsoo Park'
'Daniel J. Mindiola'

_publ_section_title
;
 Low-Coordinate and Neutral Nitrido Complexes of Vanadium
;
_journal_name_full 'Journal of the American Chemical Society'
_journal_page_first 1458
_journal_page_last 1459
_journal_paper_doi 10.1021/ja908303k
_journal_volume 132
_journal_year 2010
_chemical_formula_moiety 'C45 H59 N4 V, C16 H19 N'
_chemical_formula_sum 'C61 H78 N5 V'
_chemical_formula_weight 932.22
_chemical_name_systematic
; 
 ? 
;
_space_group_IT_number 14
_symmetry_cell_setting monoclinic
_symmetry_space_group_name_Hall '-P 2yn'
_symmetry_space_group_name_H-M 'P 1 21/n 1'
_atom_sites_solution_hydrogens geom
_atom_sites_solution_primary direct
_atom_sites_solution_secondary difmap
_audit_creation_method SHELXL-97
_cell_angle_alpha 90.00
_cell_angle_beta 96.746(2)
_cell_angle_gamma 90.00
_cell_formula_units_Z 4
_cell_length_a 14.2115(15)
_cell_length_b 20.2651(19)
_cell_length_c 18.9643(19)
_cell_measurement_reflns_used 4678
_cell_measurement_temperature 150(2)
_cell_measurement_theta_max 22.2
_cell_measurement_theta_min 2.3
_cell_volume 5423.9(9)
_computing_cell_refinement 'APEX II v.2.2 (Bruker, 2007)'
_computing_data_collection 'APEX II v.2.2 (Bruker, 2007)'
_computing_data_reduction 'APEX II v.2.2 (Bruker, 2007)'
_computing_molecular_graphics 'SHELXTL (Bruker, 2008)'
_computing_publication_material 'SHELXTL (Bruker, 2008)'
_computing_structure_refinement 'SHELXL-97 (Sheldrick, 2008)'
_computing_structure_solution 'SIR-2004 (Burla et al., 2005)'
_diffrn_ambient_temperature 150(2)
_diffrn_detector 'CCD area detector'
_diffrn_detector_area_resol_mean 83.33
_diffrn_detector_type 'Bruker APEXII'
_diffrn_measured_fraction_theta_full 0.993
_diffrn_measured_fraction_theta_max 0.993
_diffrn_measurement_details '0.30 degree frames measured for 80 seconds each'
_diffrn_measurement_device 'APEX Kappa Duo'
_diffrn_measurement_device_type Kappa
_diffrn_measurement_method 'omega and phi scans'
_diffrn_radiation_monochromator graphite
_diffrn_radiation_source 'fine-focus sealed tube'
_diffrn_radiation_type MoK\a
_diffrn_radiation_wavelength 0.71073
_diffrn_reflns_av_R_equivalents 0.0670
_diffrn_reflns_av_sigmaI/netI 0.0627
_diffrn_reflns_limit_h_max 17
_diffrn_reflns_limit_h_min -17
_diffrn_reflns_limit_k_max 24
_diffrn_reflns_limit_k_min -21
_diffrn_reflns_limit_l_max 22
_diffrn_reflns_limit_l_min -22
_diffrn_reflns_number 38977
_diffrn_reflns_theta_full 25.37
_diffrn_reflns_theta_max 25.37
_diffrn_reflns_theta_min 1.48
_exptl_absorpt_coefficient_mu 0.225
_exptl_absorpt_correction_T_max 0.9757
_exptl_absorpt_correction_T_min 0.9564
_exptl_absorpt_correction_type multi-scan
_exptl_absorpt_process_details 'SADABS, R. Blessing; 1995'
_exptl_crystal_colour red
_exptl_crystal_density_diffrn 1.142
_exptl_crystal_density_method 'not measured'
_exptl_crystal_description rod
_exptl_crystal_F_000 2008
_exptl_crystal_size_max 0.20
_exptl_crystal_size_mid 0.12
_exptl_crystal_size_min 0.11
_refine_diff_density_max 0.343
_refine_diff_density_min -0.288
_refine_diff_density_rms 0.049
_refine_ls_extinction_method none
_refine_ls_goodness_of_fit_ref 1.009
_refine_ls_hydrogen_treatment mixed
_refine_ls_matrix_type full
_refine_ls_number_parameters 626
_refine_ls_number_reflns 9884
_refine_ls_number_restraints 0
_refine_ls_restrained_S_all 1.009
_refine_ls_R_factor_all 0.0882
_refine_ls_R_factor_gt 0.0501
_refine_ls_shift/su_max 0.001
_refine_ls_shift/su_mean 0.000
_refine_ls_structure_factor_coef Fsqd
_refine_ls_weighting_details 'calc w=1/[\s^2^(Fo^2^)+(0.0529P)^2^+2.1395P] where P=(Fo^2^+2Fc^2^)/3'
_refine_ls_weighting_scheme calc
_refine_ls_wR_factor_gt 0.1104
_refine_ls_wR_factor_ref 0.1262
_reflns_number_gt 6663
_reflns_number_total 9884
_reflns_threshold_expression >2sigma(I)
_cod_data_source_file ja908303k_si_001.cif
_cod_data_source_block 08133
_cod_depositor_comments
;
The following automatic conversions were performed:

'_exptl_absorpt_correction_type' value 'multi-scans' was replaced
with the value 'multi-scan' as specified in the replacement file
'src/cod-tools/trunk/data/replacement-values/replacement_values.lst'.

Automatic conversion script
Id: cif_fix_values 5376 2017-05-30 11:51:03Z andrius 
;
_cod_database_code 4101846

loop_
_symmetry_equiv_pos_as_xyz
'x, y, z'
'-x+1/2, y+1/2, -z+1/2'
'-x, -y, -z'
'x-1/2, -y-1/2, z-1/2'

loop_
_atom_site_label
_atom_site_type_symbol
_atom_site_fract_x
_atom_site_fract_y
_atom_site_fract_z
_atom_site_U_iso_or_equiv
_atom_site_adp_type
_atom_site_occupancy
_atom_site_symmetry_multiplicity
_atom_site_calc_flag
_atom_site_refinement_flags
_atom_site_disorder_assembly
_atom_site_disorder_group
V1 V 0.21570(3) 0.17822(2) 0.26467(2) 0.02082(11) Uani 1 1 d . . .
N1 N 0.19034(13) 0.27612(10) 0.26678(10) 0.0243(5) Uani 1 1 d . . .
N2 N 0.31055(13) 0.18371(10) 0.35250(10) 0.0216(4) Uani 1 1 d . . .
N3 N 0.12704(13) 0.10875(10) 0.24064(10) 0.0228(5) Uani 1 1 d . . .
N4 N 0.28558(13) 0.17653(10) 0.20621(10) 0.0257(5) Uani 1 1 d . . .
C1 C 0.26269(19) 0.38595(13) 0.25932(15) 0.0364(7) Uani 1 1 d . . .
H1A H 0.2455 0.3897 0.2079 0.055 Uiso 1 1 calc R . .
H1B H 0.3246 0.4066 0.2726 0.055 Uiso 1 1 calc R . .
H1C H 0.2148 0.4083 0.2840 0.055 Uiso 1 1 calc R . .
C2 C 0.26742(17) 0.31433(12) 0.27997(12) 0.0253(5) Uani 1 1 d . . .
C3 C 0.35349(17) 0.29150(12) 0.31468(12) 0.0255(6) Uani 1 1 d . . .
H3 H 0.4068 0.3191 0.3110 0.031 Uiso 1 1 calc R . .
C4 C 0.37185(16) 0.23363(12) 0.35403(12) 0.0241(6) Uani 1 1 d . . .
C5 C 0.46434(18) 0.23038(14) 0.40165(14) 0.0337(6) Uani 1 1 d . . .
H5A H 0.4522 0.2188 0.4499 0.051 Uiso 1 1 calc R . .
H5B H 0.4959 0.2734 0.4022 0.051 Uiso 1 1 calc R . .
H5C H 0.5051 0.1968 0.3838 0.051 Uiso 1 1 calc R . .
C6 C 0.10166(17) 0.30714(12) 0.24051(13) 0.0255(6) Uani 1 1 d . . .
C7 C 0.03954(19) 0.32652(13) 0.28868(14) 0.0341(6) Uani 1 1 d . . .
C8 C -0.0457(2) 0.35570(15) 0.26192(16) 0.0427(7) Uani 1 1 d . . .
H8 H -0.0885 0.3696 0.2938 0.051 Uiso 1 1 calc R . .
C9 C -0.0692(2) 0.36486(14) 0.18985(16) 0.0416(7) Uani 1 1 d . . .
H9 H -0.1282 0.3843 0.1725 0.050 Uiso 1 1 calc R . .
C10 C -0.00723(18) 0.34579(13) 0.14324(15) 0.0354(7) Uani 1 1 d . . .
H10 H -0.0240 0.3525 0.0938 0.043 Uiso 1 1 calc R . .
C11 C 0.07955(17) 0.31680(12) 0.16694(13) 0.0289(6) Uani 1 1 d . . .
C12 C 0.0638(2) 0.31709(17) 0.36851(15) 0.0494(8) Uani 1 1 d . . .
H12 H 0.1125 0.2814 0.3756 0.059 Uiso 1 1 calc R . .
C13 C 0.1065(3) 0.3780(3) 0.40434(19) 0.0987(17) Uani 1 1 d . . .
H13A H 0.1680 0.3869 0.3877 0.148 Uiso 1 1 calc R . .
H13B H 0.1153 0.3713 0.4559 0.148 Uiso 1 1 calc R . .
H13C H 0.0642 0.4156 0.3929 0.148 Uiso 1 1 calc R . .
C14 C -0.0200(3) 0.2955(2) 0.40568(19) 0.0822(13) Uani 1 1 d . . .
H14A H 0.0023 0.2827 0.4547 0.123 Uiso 1 1 calc R . .
H14B H -0.0512 0.2578 0.3805 0.123 Uiso 1 1 calc R . .
H14C H -0.0650 0.3321 0.4059 0.123 Uiso 1 1 calc R . .
C15 C 0.14585(18) 0.29478(13) 0.11379(13) 0.0314(6) Uani 1 1 d . . .
H15 H 0.2090 0.2850 0.1408 0.038 Uiso 1 1 calc R . .
C16 C 0.1094(2) 0.23135(14) 0.07631(14) 0.0407(7) Uani 1 1 d . . .
H16A H 0.1084 0.1959 0.1113 0.061 Uiso 1 1 calc R . .
H16B H 0.1513 0.2190 0.0410 0.061 Uiso 1 1 calc R . .
H16C H 0.0452 0.2386 0.0526 0.061 Uiso 1 1 calc R . .
C17 C 0.1599(2) 0.34851(15) 0.05883(15) 0.0452(8) Uani 1 1 d . . .
H17A H 0.1834 0.3889 0.0834 0.068 Uiso 1 1 calc R . .
H17B H 0.0993 0.3577 0.0302 0.068 Uiso 1 1 calc R . .
H17C H 0.2060 0.3333 0.0278 0.068 Uiso 1 1 calc R . .
C18 C 0.32959(16) 0.13085(12) 0.40311(12) 0.0246(6) Uani 1 1 d . . .
C19 C 0.28560(18) 0.13225(13) 0.46566(12) 0.0302(6) Uani 1 1 d . . .
C20 C 0.30182(19) 0.07866(15) 0.51209(14) 0.0373(7) Uani 1 1 d . . .
H20 H 0.2725 0.0779 0.5546 0.045 Uiso 1 1 calc R . .
C21 C 0.35917(19) 0.02727(14) 0.49743(14) 0.0366(7) Uani 1 1 d . . .
H21 H 0.3689 -0.0086 0.5297 0.044 Uiso 1 1 calc R . .
C22 C 0.40283(18) 0.02728(13) 0.43627(14) 0.0325(6) Uani 1 1 d . . .
H22 H 0.4426 -0.0086 0.4271 0.039 Uiso 1 1 calc R . .
C23 C 0.38973(17) 0.07914(12) 0.38749(13) 0.0264(6) Uani 1 1 d . . .
C24 C 0.2235(2) 0.18933(16) 0.48300(14) 0.0457(8) Uani 1 1 d . . .
H24 H 0.1915 0.2066 0.4369 0.055 Uiso 1 1 calc R . .
C25 C 0.2793(3) 0.24438(18) 0.5181(3) 0.0920(16) Uani 1 1 d . . .
H25A H 0.3271 0.2587 0.4880 0.138 Uiso 1 1 calc R . .
H25B H 0.3109 0.2295 0.5641 0.138 Uiso 1 1 calc R . .
H25C H 0.2370 0.2813 0.5254 0.138 Uiso 1 1 calc R . .
C26 C 0.1458(2) 0.1700(2) 0.5277(2) 0.0722(12) Uani 1 1 d . . .
H26A H 0.1006 0.2064 0.5285 0.108 Uiso 1 1 calc R . .
H26B H 0.1739 0.1602 0.5763 0.108 Uiso 1 1 calc R . .
H26C H 0.1127 0.1307 0.5072 0.108 Uiso 1 1 calc R . .
C27 C 0.43673(17) 0.07558(12) 0.32000(13) 0.0267(6) Uani 1 1 d . . .
H27 H 0.4264 0.1188 0.2948 0.032 Uiso 1 1 calc R . .
C28 C 0.54435(18) 0.06353(14) 0.33422(15) 0.0365(7) Uani 1 1 d . . .
H28A H 0.5723 0.0944 0.3705 0.055 Uiso 1 1 calc R . .
H28B H 0.5731 0.0703 0.2903 0.055 Uiso 1 1 calc R . .
H28C H 0.5561 0.0182 0.3509 0.055 Uiso 1 1 calc R . .
C29 C 0.39129(19) 0.02158(13) 0.27113(14) 0.0344(6) Uani 1 1 d . . .
H29A H 0.3239 0.0315 0.2584 0.052 Uiso 1 1 calc R . .
H29B H 0.3978 -0.0210 0.2957 0.052 Uiso 1 1 calc R . .
H29C H 0.4229 0.0196 0.2280 0.052 Uiso 1 1 calc R . .
C30 C 0.11472(17) 0.06000(12) 0.18579(12) 0.0253(6) Uani 1 1 d . . .
C31 C 0.17591(19) 0.05695(13) 0.13362(13) 0.0322(6) Uani 1 1 d . . .
H31 H 0.2268 0.0874 0.1346 0.039 Uiso 1 1 calc R . .
C32 C 0.1632(2) 0.00994(14) 0.08044(14) 0.0379(7) Uani 1 1 d . . .
H32 H 0.2061 0.0091 0.0456 0.045 Uiso 1 1 calc R . .
C33 C 0.0905(2) -0.03603(13) 0.07585(13) 0.0346(7) Uani 1 1 d . . .
C34 C 0.03022(19) -0.03292(13) 0.12782(14) 0.0346(7) Uani 1 1 d . . .
H34A H -0.0204 -0.0637 0.1267 0.042 Uiso 1 1 calc R . .
C35 C 0.04153(18) 0.01403(13) 0.18198(13) 0.0292(6) Uani 1 1 d . . .
H35 H -0.0014 0.0146 0.2168 0.035 Uiso 1 1 calc R . .
C36 C 0.0786(2) -0.08715(15) 0.01749(15) 0.0501(8) Uani 1 1 d . . .
H36A H 0.0195 -0.1115 0.0199 0.075 Uiso 1 1 calc R . .
H36B H 0.1322 -0.1179 0.0234 0.075 Uiso 1 1 calc R . .
H36C H 0.0765 -0.0652 -0.0287 0.075 Uiso 1 1 calc R . .
C37 C 0.05691(16) 0.10507(12) 0.29018(12) 0.0242(5) Uani 1 1 d . . .
C38 C -0.02926(17) 0.13874(13) 0.27552(14) 0.0306(6) Uani 1 1 d . . .
C39 C -0.0954(2) 0.13407(14) 0.32393(16) 0.0420(7) Uani 1 1 d . . .
H39A H -0.1537 0.1570 0.3143 0.050 Uiso 1 1 calc R . .
C40 C -0.0793(2) 0.09731(16) 0.38541(16) 0.0445(8) Uani 1 1 d . . .
C41 C 0.0040(2) 0.06200(15) 0.39721(14) 0.0388(7) Uani 1 1 d . . .
H41 H 0.0153 0.0356 0.4388 0.047 Uiso 1 1 calc R . .
C42 C 0.07206(17) 0.06384(13) 0.35008(13) 0.0276(6) Uani 1 1 d . . .
C43 C -0.05519(18) 0.17443(14) 0.20623(15) 0.0390(7) Uani 1 1 d . . .
H43A H -0.1197 0.1920 0.2046 0.059 Uiso 1 1 calc R . .
H43B H -0.0521 0.1437 0.1667 0.059 Uiso 1 1 calc R . .
H43C H -0.0107 0.2108 0.2023 0.059 Uiso 1 1 calc R . .
C44 C -0.1530(3) 0.0938(2) 0.43673(19) 0.0740(12) Uani 1 1 d . . .
H44A H -0.2141 0.0807 0.4111 0.111 Uiso 1 1 calc R . .
H44B H -0.1593 0.1372 0.4586 0.111 Uiso 1 1 calc R . .
H44C H -0.1335 0.0612 0.4738 0.111 Uiso 1 1 calc R . .
C45 C 0.15422(18) 0.01671(13) 0.35987(14) 0.0328(6) Uani 1 1 d . . .
H45A H 0.2085 0.0361 0.3399 0.049 Uiso 1 1 calc R . .
H45B H 0.1364 -0.0249 0.3355 0.049 Uiso 1 1 calc R . .
H45C H 0.1714 0.0082 0.4106 0.049 Uiso 1 1 calc R . .
N5 N 0.98039(19) 0.72291(13) 0.28152(15) 0.0493(7) Uani 1 1 d . . .
H5N H 1.050(2) 0.7238(16) 0.2903(16) 0.059(10) Uiso 1 1 d . . .
C46 C 0.9449(2) 0.67299(15) 0.32297(16) 0.0415(7) Uani 1 1 d . . .
C47 C 0.8504(2) 0.66873(15) 0.33472(18) 0.0484(8) Uani 1 1 d . . .
H47 H 0.8074 0.7028 0.3183 0.058 Uiso 1 1 calc R . .
C48 C 0.8187(2) 0.61473(16) 0.37041(17) 0.0498(8) Uani 1 1 d . . .
H48 H 0.7535 0.6124 0.3769 0.060 Uiso 1 1 calc R . .
C49 C 0.8781(2) 0.56436(16) 0.39681(15) 0.0458(8) Uani 1 1 d . . .
C50 C 0.9736(2) 0.57110(18) 0.38766(16) 0.0533(9) Uani 1 1 d . . .
H50 H 1.0173 0.5383 0.4066 0.064 Uiso 1 1 calc R . .
C51 C 1.0067(2) 0.62425(17) 0.35165(15) 0.0472(8) Uani 1 1 d . . .
H51 H 1.0722 0.6274 0.3465 0.057 Uiso 1 1 calc R . .
C52 C 0.8423(3) 0.50535(18) 0.43397(18) 0.0658(10) Uani 1 1 d . . .
H52A H 0.7730 0.5042 0.4258 0.099 Uiso 1 1 calc R . .
H52B H 0.8628 0.5085 0.4850 0.099 Uiso 1 1 calc R . .
H52C H 0.8680 0.4649 0.4152 0.099 Uiso 1 1 calc R . .
C53 C 0.9358(2) 0.78567(15) 0.27390(17) 0.0453(8) Uani 1 1 d . . .
C54 C 0.8577(2) 0.79583(17) 0.22270(18) 0.0496(8) Uani 1 1 d . . .
C55 C 0.8157(2) 0.85792(17) 0.21734(18) 0.0533(9) Uani 1 1 d . . .
H55 H 0.7625 0.8647 0.1829 0.064 Uiso 1 1 calc R . .
C56 C 0.8481(2) 0.90966(16) 0.25981(18) 0.0515(8) Uani 1 1 d . . .
C57 C 0.9285(2) 0.89888(16) 0.30870(17) 0.0484(8) Uani 1 1 d . . .
H57 H 0.9535 0.9347 0.3374 0.058 Uiso 1 1 calc R . .
C58 C 0.9730(2) 0.83792(15) 0.31685(16) 0.0428(7) Uani 1 1 d . . .
C59 C 0.8175(2) 0.74205(19) 0.1729(2) 0.0709(11) Uani 1 1 d . . .
H59A H 0.7484 0.7407 0.1722 0.106 Uiso 1 1 calc R . .
H59B H 0.8444 0.6994 0.1892 0.106 Uiso 1 1 calc R . .
H59C H 0.8335 0.7511 0.1250 0.106 Uiso 1 1 calc R . .
C60 C 0.7986(3) 0.97565(18) 0.2542(2) 0.0720(11) Uani 1 1 d . . .
H60A H 0.7300 0.9688 0.2440 0.108 Uiso 1 1 calc R . .
H60B H 0.8211 1.0014 0.2158 0.108 Uiso 1 1 calc R . .
H60C H 0.8124 0.9996 0.2991 0.108 Uiso 1 1 calc R . .
C61 C 1.0577(2) 0.82777(17) 0.37097(17) 0.0549(9) Uani 1 1 d . . .
H61A H 1.1126 0.8159 0.3468 0.082 Uiso 1 1 calc R . .
H61B H 1.0446 0.7922 0.4034 0.082 Uiso 1 1 calc R . .
H61C H 1.0712 0.8686 0.3980 0.082 Uiso 1 1 calc R . .

loop_
_atom_site_aniso_label
_atom_site_aniso_U_11
_atom_site_aniso_U_22
_atom_site_aniso_U_33
_atom_site_aniso_U_23
_atom_site_aniso_U_13
_atom_site_aniso_U_12
V1 0.0215(2) 0.0186(2) 0.0218(2) 0.00045(18) 0.00032(15) 0.00011(18)
N1 0.0247(11) 0.0216(12) 0.0258(11) 0.0018(9) -0.0005(9) 0.0017(9)
N2 0.0240(10) 0.0179(11) 0.0225(10) 0.0008(9) 0.0010(8) 0.0010(9)
N3 0.0242(11) 0.0211(12) 0.0234(10) -0.0008(8) 0.0045(8) 0.0005(9)
N4 0.0258(11) 0.0271(12) 0.0240(10) 0.0002(9) 0.0017(8) -0.0013(9)
C1 0.0416(16) 0.0228(16) 0.0428(16) 0.0048(12) -0.0037(13) -0.0046(12)
C2 0.0316(14) 0.0193(14) 0.0242(12) 0.0025(10) 0.0002(10) -0.0027(11)
C3 0.0269(13) 0.0229(15) 0.0267(13) 0.0006(11) 0.0034(10) -0.0055(11)
C4 0.0239(13) 0.0252(15) 0.0233(12) -0.0024(11) 0.0028(10) 0.0030(11)
C5 0.0303(14) 0.0316(17) 0.0368(15) -0.0003(12) -0.0060(12) -0.0018(12)
C6 0.0259(13) 0.0160(14) 0.0334(14) 0.0009(10) -0.0017(11) 0.0018(10)
C7 0.0374(15) 0.0268(16) 0.0378(15) -0.0020(12) 0.0026(12) 0.0055(12)
C8 0.0399(17) 0.0417(19) 0.0479(18) 0.0001(14) 0.0112(14) 0.0147(14)
C9 0.0319(15) 0.0374(19) 0.0535(19) 0.0053(14) -0.0031(14) 0.0089(13)
C10 0.0345(15) 0.0306(17) 0.0391(16) 0.0064(12) -0.0046(13) 0.0013(12)
C11 0.0312(14) 0.0183(14) 0.0360(14) 0.0020(11) -0.0008(11) -0.0012(11)
C12 0.058(2) 0.055(2) 0.0358(16) 0.0003(15) 0.0105(14) 0.0296(17)
C13 0.106(4) 0.148(5) 0.042(2) -0.023(2) 0.011(2) -0.057(3)
C14 0.128(4) 0.078(3) 0.044(2) -0.0017(19) 0.024(2) -0.028(3)
C15 0.0334(14) 0.0320(16) 0.0278(14) 0.0083(11) -0.0001(11) 0.0028(12)
C16 0.0533(18) 0.0387(19) 0.0293(15) -0.0002(13) 0.0011(13) 0.0027(14)
C17 0.0509(19) 0.045(2) 0.0402(17) 0.0143(14) 0.0080(14) 0.0020(15)
C18 0.0255(13) 0.0236(15) 0.0232(13) 0.0029(10) -0.0037(10) -0.0026(11)
C19 0.0323(14) 0.0354(17) 0.0222(13) 0.0038(11) 0.0004(11) 0.0001(12)
C20 0.0370(16) 0.050(2) 0.0242(14) 0.0075(13) -0.0009(11) -0.0066(14)
C21 0.0407(16) 0.0342(18) 0.0319(15) 0.0142(12) -0.0087(12) -0.0041(13)
C22 0.0301(14) 0.0277(16) 0.0375(15) 0.0064(12) -0.0050(12) -0.0008(12)
C23 0.0246(13) 0.0257(15) 0.0270(13) 0.0045(11) -0.0053(10) -0.0030(11)
C24 0.0525(18) 0.059(2) 0.0274(14) 0.0114(14) 0.0137(13) 0.0221(16)
C25 0.093(3) 0.034(2) 0.163(5) -0.023(3) 0.073(3) -0.006(2)
C26 0.054(2) 0.088(3) 0.080(3) -0.037(2) 0.0286(19) -0.010(2)
C27 0.0277(13) 0.0202(15) 0.0318(14) 0.0047(11) 0.0016(11) 0.0014(11)
C28 0.0313(15) 0.0334(17) 0.0445(16) 0.0047(13) 0.0029(12) 0.0058(12)
C29 0.0390(16) 0.0265(16) 0.0371(15) -0.0006(12) 0.0022(12) -0.0026(12)
C30 0.0271(13) 0.0214(15) 0.0263(13) 0.0008(11) -0.0007(10) 0.0031(11)
C31 0.0361(15) 0.0289(16) 0.0324(14) -0.0038(12) 0.0075(12) -0.0012(12)
C32 0.0449(17) 0.0387(18) 0.0316(15) -0.0051(13) 0.0106(12) 0.0041(14)
C33 0.0495(17) 0.0248(16) 0.0278(14) -0.0048(11) -0.0025(12) 0.0053(13)
C34 0.0393(15) 0.0249(16) 0.0372(15) -0.0019(12) -0.0061(13) -0.0038(12)
C35 0.0315(14) 0.0265(16) 0.0299(13) -0.0022(11) 0.0044(11) -0.0013(12)
C36 0.074(2) 0.0361(19) 0.0380(16) -0.0115(14) -0.0017(15) 0.0033(16)
C37 0.0239(13) 0.0211(14) 0.0285(13) -0.0066(11) 0.0059(10) -0.0029(10)
C38 0.0255(14) 0.0221(15) 0.0445(16) -0.0056(12) 0.0051(12) -0.0020(11)
C39 0.0299(15) 0.0376(19) 0.061(2) -0.0090(15) 0.0160(14) 0.0022(13)
C40 0.0395(17) 0.049(2) 0.0486(18) -0.0134(16) 0.0218(14) -0.0077(15)
C41 0.0454(17) 0.0435(19) 0.0289(14) -0.0028(13) 0.0102(13) -0.0108(14)
C42 0.0292(13) 0.0274(16) 0.0261(13) -0.0042(11) 0.0029(11) -0.0079(11)
C43 0.0287(14) 0.0309(17) 0.0557(18) 0.0056(14) -0.0021(13) 0.0016(12)
C44 0.061(2) 0.102(3) 0.067(2) -0.010(2) 0.042(2) -0.007(2)
C45 0.0334(15) 0.0302(16) 0.0339(14) 0.0044(12) -0.0002(12) -0.0043(12)
N5 0.0365(15) 0.0368(17) 0.0787(19) -0.0063(14) 0.0234(14) -0.0064(12)
C46 0.0388(16) 0.0340(18) 0.0541(18) -0.0134(15) 0.0156(14) -0.0042(14)
C47 0.0399(17) 0.035(2) 0.074(2) -0.0069(16) 0.0211(16) -0.0035(14)
C48 0.0413(18) 0.044(2) 0.067(2) -0.0115(17) 0.0188(16) -0.0069(15)
C49 0.0535(19) 0.047(2) 0.0391(17) -0.0050(14) 0.0150(14) -0.0069(16)
C50 0.054(2) 0.063(2) 0.0441(18) 0.0013(16) 0.0107(15) 0.0092(17)
C51 0.0398(17) 0.061(2) 0.0425(17) -0.0064(16) 0.0122(14) -0.0038(16)
C52 0.078(3) 0.065(3) 0.059(2) 0.0042(19) 0.0264(19) -0.002(2)
C53 0.0408(17) 0.0338(19) 0.065(2) -0.0064(15) 0.0236(16) -0.0098(14)
C54 0.0332(16) 0.048(2) 0.070(2) -0.0158(17) 0.0148(15) -0.0154(15)
C55 0.0370(17) 0.051(2) 0.073(2) -0.0029(18) 0.0127(16) -0.0111(16)
C56 0.0496(19) 0.041(2) 0.067(2) -0.0018(17) 0.0175(17) -0.0107(16)
C57 0.053(2) 0.037(2) 0.057(2) -0.0042(15) 0.0150(16) -0.0154(15)
C58 0.0472(18) 0.038(2) 0.0464(17) -0.0027(14) 0.0177(14) -0.0111(14)
C59 0.0408(19) 0.068(3) 0.104(3) -0.030(2) 0.0088(19) -0.0181(18)
C60 0.065(2) 0.045(2) 0.105(3) 0.004(2) 0.008(2) -0.0046(18)
C61 0.061(2) 0.052(2) 0.0528(19) -0.0071(16) 0.0121(16) -0.0099(17)

loop_
_atom_type_symbol
_atom_type_description
_atom_type_scat_dispersion_real
_atom_type_scat_dispersion_imag
_atom_type_scat_source
C C 0.0033 0.0016 'International Tables Vol C Tables 4.2.6.8 and 6.1.1.4'
H H 0.0000 0.0000 'International Tables Vol C Tables 4.2.6.8 and 6.1.1.4'
N N 0.0061 0.0033 'International Tables Vol C Tables 4.2.6.8 and 6.1.1.4'
V V 0.3005 0.5294 'International Tables Vol C Tables 4.2.6.8 and 6.1.1.4'

loop_
_geom_angle_atom_site_label_1
_geom_angle_atom_site_label_2
_geom_angle_atom_site_label_3
_geom_angle
_geom_angle_site_symmetry_1
_geom_angle_site_symmetry_3
_geom_angle_publ_flag
N4 V1 N3 105.62(9) . . ?
N4 V1 N1 99.47(10) . . ?
N3 V1 N1 128.00(8) . . ?
N4 V1 N2 99.61(9) . . ?
N3 V1 N2 126.56(8) . . ?
N1 V1 N2 91.89(8) . . ?
C2 N1 C6 118.3(2) . . ?
C2 N1 V1 115.32(16) . . ?
C6 N1 V1 124.89(15) . . ?
C4 N2 C18 118.55(18) . . ?
C4 N2 V1 115.53(15) . . ?
C18 N2 V1 124.26(15) . . ?
C30 N3 C37 113.64(18) . . ?
C30 N3 V1 134.76(16) . . ?
C37 N3 V1 111.60(14) . . ?
C2 C1 H1A 109.5 . . ?
C2 C1 H1B 109.5 . . ?
H1A C1 H1B 109.5 . . ?
C2 C1 H1C 109.5 . . ?
H1A C1 H1C 109.5 . . ?
H1B C1 H1C 109.5 . . ?
N1 C2 C3 123.2(2) . . ?
N1 C2 C1 119.9(2) . . ?
C3 C2 C1 116.9(2) . . ?
C2 C3 C4 128.8(2) . . ?
C2 C3 H3 115.6 . . ?
C4 C3 H3 115.6 . . ?
N2 C4 C3 123.0(2) . . ?
N2 C4 C5 120.1(2) . . ?
C3 C4 C5 116.9(2) . . ?
C4 C5 H5A 109.5 . . ?
C4 C5 H5B 109.5 . . ?
H5A C5 H5B 109.5 . . ?
C4 C5 H5C 109.5 . . ?
H5A C5 H5C 109.5 . . ?
H5B C5 H5C 109.5 . . ?
C7 C6 C11 121.6(2) . . ?
C7 C6 N1 119.3(2) . . ?
C11 C6 N1 119.1(2) . . ?
C8 C7 C6 118.1(2) . . ?
C8 C7 C12 120.1(2) . . ?
C6 C7 C12 121.8(2) . . ?
C9 C8 C7 121.2(3) . . ?
C9 C8 H8 119.4 . . ?
C7 C8 H8 119.4 . . ?
C10 C9 C8 120.0(3) . . ?
C10 C9 H9 120.0 . . ?
C8 C9 H9 120.0 . . ?
C9 C10 C11 121.4(3) . . ?
C9 C10 H10 119.3 . . ?
C11 C10 H10 119.3 . . ?
C10 C11 C6 117.7(2) . . ?
C10 C11 C15 120.2(2) . . ?
C6 C11 C15 122.1(2) . . ?
C13 C12 C14 108.9(3) . . ?
C13 C12 C7 112.2(3) . . ?
C14 C12 C7 113.5(3) . . ?
C13 C12 H12 107.3 . . ?
C14 C12 H12 107.3 . . ?
C7 C12 H12 107.3 . . ?
C12 C13 H13A 109.5 . . ?
C12 C13 H13B 109.5 . . ?
H13A C13 H13B 109.5 . . ?
C12 C13 H13C 109.5 . . ?
H13A C13 H13C 109.5 . . ?
H13B C13 H13C 109.5 . . ?
C12 C14 H14A 109.5 . . ?
C12 C14 H14B 109.5 . . ?
H14A C14 H14B 109.5 . . ?
C12 C14 H14C 109.5 . . ?
H14A C14 H14C 109.5 . . ?
H14B C14 H14C 109.5 . . ?
C11 C15 C16 110.6(2) . . ?
C11 C15 C17 112.4(2) . . ?
C16 C15 C17 110.1(2) . . ?
C11 C15 H15 107.9 . . ?
C16 C15 H15 107.9 . . ?
C17 C15 H15 107.9 . . ?
C15 C16 H16A 109.5 . . ?
C15 C16 H16B 109.5 . . ?
H16A C16 H16B 109.5 . . ?
C15 C16 H16C 109.5 . . ?
H16A C16 H16C 109.5 . . ?
H16B C16 H16C 109.5 . . ?
C15 C17 H17A 109.5 . . ?
C15 C17 H17B 109.5 . . ?
H17A C17 H17B 109.5 . . ?
C15 C17 H17C 109.5 . . ?
H17A C17 H17C 109.5 . . ?
H17B C17 H17C 109.5 . . ?
C19 C18 C23 122.4(2) . . ?
C19 C18 N2 118.7(2) . . ?
C23 C18 N2 119.0(2) . . ?
C20 C19 C18 117.3(2) . . ?
C20 C19 C24 120.9(2) . . ?
C18 C19 C24 121.8(2) . . ?
C21 C20 C19 121.3(3) . . ?
C21 C20 H20 119.3 . . ?
C19 C20 H20 119.3 . . ?
C20 C21 C22 120.5(3) . . ?
C20 C21 H21 119.7 . . ?
C22 C21 H21 119.7 . . ?
C21 C22 C23 121.3(3) . . ?
C21 C22 H22 119.4 . . ?
C23 C22 H22 119.4 . . ?
C22 C23 C18 117.2(2) . . ?
C22 C23 C27 119.1(2) . . ?
C18 C23 C27 123.6(2) . . ?
C25 C24 C19 112.2(3) . . ?
C25 C24 C26 109.3(3) . . ?
C19 C24 C26 113.8(3) . . ?
C25 C24 H24 107.1 . . ?
C19 C24 H24 107.1 . . ?
C26 C24 H24 107.1 . . ?
C24 C25 H25A 109.5 . . ?
C24 C25 H25B 109.5 . . ?
H25A C25 H25B 109.5 . . ?
C24 C25 H25C 109.5 . . ?
H25A C25 H25C 109.5 . . ?
H25B C25 H25C 109.5 . . ?
C24 C26 H26A 109.5 . . ?
C24 C26 H26B 109.5 . . ?
H26A C26 H26B 109.5 . . ?
C24 C26 H26C 109.5 . . ?
H26A C26 H26C 109.5 . . ?
H26B C26 H26C 109.5 . . ?
C23 C27 C29 110.5(2) . . ?
C23 C27 C28 112.8(2) . . ?
C29 C27 C28 109.4(2) . . ?
C23 C27 H27 108.0 . . ?
C29 C27 H27 108.0 . . ?
C28 C27 H27 108.0 . . ?
C27 C28 H28A 109.5 . . ?
C27 C28 H28B 109.5 . . ?
H28A C28 H28B 109.5 . . ?
C27 C28 H28C 109.5 . . ?
H28A C28 H28C 109.5 . . ?
H28B C28 H28C 109.5 . . ?
C27 C29 H29A 109.5 . . ?
C27 C29 H29B 109.5 . . ?
H29A C29 H29B 109.5 . . ?
C27 C29 H29C 109.5 . . ?
H29A C29 H29C 109.5 . . ?
H29B C29 H29C 109.5 . . ?
C35 C30 C31 117.3(2) . . ?
C35 C30 N3 121.8(2) . . ?
C31 C30 N3 120.9(2) . . ?
C32 C31 C30 120.6(3) . . ?
C32 C31 H31 119.7 . . ?
C30 C31 H31 119.7 . . ?
C31 C32 C33 122.8(3) . . ?
C31 C32 H32 118.6 . . ?
C33 C32 H32 118.6 . . ?
C34 C33 C32 116.4(2) . . ?
C34 C33 C36 121.9(3) . . ?
C32 C33 C36 121.7(3) . . ?
C33 C34 C35 121.9(2) . . ?
C33 C34 H34A 119.0 . . ?
C35 C34 H34A 119.0 . . ?
C30 C35 C34 121.0(2) . . ?
C30 C35 H35 119.5 . . ?
C34 C35 H35 119.5 . . ?
C33 C36 H36A 109.5 . . ?
C33 C36 H36B 109.5 . . ?
H36A C36 H36B 109.5 . . ?
C33 C36 H36C 109.5 . . ?
H36A C36 H36C 109.5 . . ?
H36B C36 H36C 109.5 . . ?
C38 C37 C42 119.8(2) . . ?
C38 C37 N3 119.9(2) . . ?
C42 C37 N3 120.2(2) . . ?
C39 C38 C37 118.6(2) . . ?
C39 C38 C43 119.5(2) . . ?
C37 C38 C43 121.7(2) . . ?
C40 C39 C38 122.4(3) . . ?
C40 C39 H39A 118.8 . . ?
C38 C39 H39A 118.8 . . ?
C41 C40 C39 118.1(3) . . ?
C41 C40 C44 121.2(3) . . ?
C39 C40 C44 120.7(3) . . ?
C40 C41 C42 122.0(3) . . ?
C40 C41 H41 119.0 . . ?
C42 C41 H41 119.0 . . ?
C41 C42 C37 118.8(2) . . ?
C41 C42 C45 119.5(2) . . ?
C37 C42 C45 121.4(2) . . ?
C38 C43 H43A 109.5 . . ?
C38 C43 H43B 109.5 . . ?
H43A C43 H43B 109.5 . . ?
C38 C43 H43C 109.5 . . ?
H43A C43 H43C 109.5 . . ?
H43B C43 H43C 109.5 . . ?
C40 C44 H44A 109.5 . . ?
C40 C44 H44B 109.5 . . ?
H44A C44 H44B 109.5 . . ?
C40 C44 H44C 109.5 . . ?
H44A C44 H44C 109.5 . . ?
H44B C44 H44C 109.5 . . ?
C42 C45 H45A 109.5 . . ?
C42 C45 H45B 109.5 . . ?
H45A C45 H45B 109.5 . . ?
C42 C45 H45C 109.5 . . ?
H45A C45 H45C 109.5 . . ?
H45B C45 H45C 109.5 . . ?
C46 N5 C53 120.9(2) . . ?
C46 N5 H5N 109.6(19) . . ?
C53 N5 H5N 115.4(19) . . ?
C51 C46 C47 118.1(3) . . ?
C51 C46 N5 118.5(3) . . ?
C47 C46 N5 123.3(3) . . ?
C48 C47 C46 120.1(3) . . ?
C48 C47 H47 119.9 . . ?
C46 C47 H47 119.9 . . ?
C49 C48 C47 122.6(3) . . ?
C49 C48 H48 118.7 . . ?
C47 C48 H48 118.7 . . ?
C48 C49 C50 116.4(3) . . ?
C48 C49 C52 122.0(3) . . ?
C50 C49 C52 121.5(3) . . ?
C51 C50 C49 121.9(3) . . ?
C51 C50 H50 119.1 . . ?
C49 C50 H50 119.1 . . ?
C50 C51 C46 120.7(3) . . ?
C50 C51 H51 119.7 . . ?
C46 C51 H51 119.7 . . ?
C49 C52 H52A 109.5 . . ?
C49 C52 H52B 109.5 . . ?
H52A C52 H52B 109.5 . . ?
C49 C52 H52C 109.5 . . ?
H52A C52 H52C 109.5 . . ?
H52B C52 H52C 109.5 . . ?
C58 C53 C54 120.4(3) . . ?
C58 C53 N5 119.0(3) . . ?
C54 C53 N5 120.6(3) . . ?
C55 C54 C53 118.8(3) . . ?
C55 C54 C59 118.6(3) . . ?
C53 C54 C59 122.6(3) . . ?
C56 C55 C54 122.5(3) . . ?
C56 C55 H55 118.7 . . ?
C54 C55 H55 118.7 . . ?
C55 C56 C57 117.5(3) . . ?
C55 C56 C60 121.0(3) . . ?
C57 C56 C60 121.5(3) . . ?
C58 C57 C56 122.5(3) . . ?
C58 C57 H57 118.7 . . ?
C56 C57 H57 118.7 . . ?
C57 C58 C53 118.2(3) . . ?
C57 C58 C61 121.1(3) . . ?
C53 C58 C61 120.7(3) . . ?
C54 C59 H59A 109.5 . . ?
C54 C59 H59B 109.5 . . ?
H59A C59 H59B 109.5 . . ?
C54 C59 H59C 109.5 . . ?
H59A C59 H59C 109.5 . . ?
H59B C59 H59C 109.5 . . ?
C56 C60 H60A 109.5 . . ?
C56 C60 H60B 109.5 . . ?
H60A C60 H60B 109.5 . . ?
C56 C60 H60C 109.5 . . ?
H60A C60 H60C 109.5 . . ?
H60B C60 H60C 109.5 . . ?
C58 C61 H61A 109.5 . . ?
C58 C61 H61B 109.5 . . ?
H61A C61 H61B 109.5 . . ?
C58 C61 H61C 109.5 . . ?
H61A C61 H61C 109.5 . . ?
H61B C61 H61C 109.5 . . ?

loop_
_geom_bond_atom_site_label_1
_geom_bond_atom_site_label_2
_geom_bond_distance
_geom_bond_site_symmetry_2
_geom_bond_publ_flag
V1 N4 1.573(2) . ?
V1 N3 1.909(2) . ?
V1 N1 2.018(2) . ?
V1 N2 2.0189(18) . ?
N1 C2 1.341(3) . ?
N1 C6 1.444(3) . ?
N2 C4 1.333(3) . ?
N2 C18 1.443(3) . ?
N3 C30 1.430(3) . ?
N3 C37 1.450(3) . ?
C1 C2 1.503(3) . ?
C1 H1A 0.9800 . ?
C1 H1B 0.9800 . ?
C1 H1C 0.9800 . ?
C2 C3 1.398(3) . ?
C3 C4 1.398(3) . ?
C3 H3 0.9500 . ?
C4 C5 1.506(3) . ?
C5 H5A 0.9800 . ?
C5 H5B 0.9800 . ?
C5 H5C 0.9800 . ?
C6 C7 1.399(4) . ?
C6 C11 1.407(3) . ?
C7 C8 1.389(4) . ?
C7 C12 1.525(4) . ?
C8 C9 1.381(4) . ?
C8 H8 0.9500 . ?
C9 C10 1.375(4) . ?
C9 H9 0.9500 . ?
C10 C11 1.392(3) . ?
C10 H10 0.9500 . ?
C11 C15 1.525(4) . ?
C12 C13 1.503(5) . ?
C12 C14 1.517(5) . ?
C12 H12 1.0000 . ?
C13 H13A 0.9800 . ?
C13 H13B 0.9800 . ?
C13 H13C 0.9800 . ?
C14 H14A 0.9800 . ?
C14 H14B 0.9800 . ?
C14 H14C 0.9800 . ?
C15 C16 1.529(4) . ?
C15 C17 1.536(4) . ?
C15 H15 1.0000 . ?
C16 H16A 0.9800 . ?
C16 H16B 0.9800 . ?
C16 H16C 0.9800 . ?
C17 H17A 0.9800 . ?
C17 H17B 0.9800 . ?
C17 H17C 0.9800 . ?
C18 C19 1.405(3) . ?
C18 C23 1.406(3) . ?
C19 C20 1.400(4) . ?
C19 C24 1.515(4) . ?
C20 C21 1.371(4) . ?
C20 H20 0.9500 . ?
C21 C22 1.378(4) . ?
C21 H21 0.9500 . ?
C22 C23 1.398(3) . ?
C22 H22 0.9500 . ?
C23 C27 1.513(3) . ?
C24 C25 1.481(5) . ?
C24 C26 1.521(4) . ?
C24 H24 1.0000 . ?
C25 H25A 0.9800 . ?
C25 H25B 0.9800 . ?
C25 H25C 0.9800 . ?
C26 H26A 0.9800 . ?
C26 H26B 0.9800 . ?
C26 H26C 0.9800 . ?
C27 C29 1.527(3) . ?
C27 C28 1.541(3) . ?
C27 H27 1.0000 . ?
C28 H28A 0.9800 . ?
C28 H28B 0.9800 . ?
C28 H28C 0.9800 . ?
C29 H29A 0.9800 . ?
C29 H29B 0.9800 . ?
C29 H29C 0.9800 . ?
C30 C35 1.392(3) . ?
C30 C31 1.393(3) . ?
C31 C32 1.384(4) . ?
C31 H31 0.9500 . ?
C32 C33 1.386(4) . ?
C32 H32 0.9500 . ?
C33 C34 1.381(4) . ?
C33 C36 1.511(4) . ?
C34 C35 1.396(3) . ?
C34 H34A 0.9500 . ?
C35 H35 0.9500 . ?
C36 H36A 0.9800 . ?
C36 H36B 0.9800 . ?
C36 H36C 0.9800 . ?
C37 C38 1.401(3) . ?
C37 C42 1.406(3) . ?
C38 C39 1.392(4) . ?
C38 C43 1.507(4) . ?
C39 C40 1.380(4) . ?
C39 H39A 0.9500 . ?
C40 C41 1.378(4) . ?
C40 C44 1.514(4) . ?
C41 C42 1.393(4) . ?
C41 H41 0.9500 . ?
C42 C45 1.503(4) . ?
C43 H43A 0.9800 . ?
C43 H43B 0.9800 . ?
C43 H43C 0.9800 . ?
C44 H44A 0.9800 . ?
C44 H44B 0.9800 . ?
C44 H44C 0.9800 . ?
C45 H45A 0.9800 . ?
C45 H45B 0.9800 . ?
C45 H45C 0.9800 . ?
N5 C46 1.410(4) . ?
N5 C53 1.421(4) . ?
N5 H5N 0.98(3) . ?
C46 C51 1.389(4) . ?
C46 C47 1.390(4) . ?
C47 C48 1.389(4) . ?
C47 H47 0.9500 . ?
C48 C49 1.381(4) . ?
C48 H48 0.9500 . ?
C49 C50 1.395(4) . ?
C49 C52 1.507(4) . ?
C50 C51 1.387(4) . ?
C50 H50 0.9500 . ?
C51 H51 0.9500 . ?
C52 H52A 0.9800 . ?
C52 H52B 0.9800 . ?
C52 H52C 0.9800 . ?
C53 C58 1.401(4) . ?
C53 C54 1.401(4) . ?
C54 C55 1.391(5) . ?
C54 C59 1.510(4) . ?
C55 C56 1.369(4) . ?
C55 H55 0.9500 . ?
C56 C57 1.401(4) . ?
C56 C60 1.509(5) . ?
C57 C58 1.388(4) . ?
C57 H57 0.9500 . ?
C58 C61 1.502(4) . ?
C59 H59A 0.9800 . ?
C59 H59B 0.9800 . ?
C59 H59C 0.9800 . ?
C60 H60A 0.9800 . ?
C60 H60B 0.9800 . ?
C60 H60C 0.9800 . ?
C61 H61A 0.9800 . ?
C61 H61B 0.9800 . ?
C61 H61C 0.9800 . ?

loop_
_geom_hbond_atom_site_label_D
_geom_hbond_atom_site_label_H
_geom_hbond_atom_site_label_A
_geom_hbond_distance_DH
_geom_hbond_distance_HA
_geom_hbond_distance_DA
_geom_hbond_angle_DHA
_geom_hbond_site_symmetry_A
N5 H5N N4 0.98(3) 2.52(3) 3.438(3) 155(3) 2_655

loop_
_geom_torsion_atom_site_label_1
_geom_torsion_atom_site_label_2
_geom_torsion_atom_site_label_3
_geom_torsion_atom_site_label_4
_geom_torsion
_geom_torsion_site_symmetry_1
_geom_torsion_site_symmetry_2
_geom_torsion_site_symmetry_3
_geom_torsion_site_symmetry_4
_geom_torsion_publ_flag
N4 V1 N1 C2 -56.22(18) . . . . ?
N3 V1 N1 C2 -174.69(15) . . . . ?
N2 V1 N1 C2 43.85(17) . . . . ?
N4 V1 N1 C6 109.50(19) . . . . ?
N3 V1 N1 C6 -9.0(2) . . . . ?
N2 V1 N1 C6 -150.43(19) . . . . ?
N4 V1 N2 C4 55.41(19) . . . . ?
N3 V1 N2 C4 173.17(15) . . . . ?
N1 V1 N2 C4 -44.52(17) . . . . ?
N4 V1 N2 C18 -109.65(19) . . . . ?
N3 V1 N2 C18 8.1(2) . . . . ?
N1 V1 N2 C18 150.41(18) . . . . ?
N4 V1 N3 C30 1.1(2) . . . . ?
N1 V1 N3 C30 116.9(2) . . . . ?
N2 V1 N3 C30 -113.9(2) . . . . ?
N4 V1 N3 C37 -179.31(15) . . . . ?
N1 V1 N3 C37 -63.51(18) . . . . ?
N2 V1 N3 C37 65.65(18) . . . . ?
C6 N1 C2 C3 170.7(2) . . . . ?
V1 N1 C2 C3 -22.6(3) . . . . ?
C6 N1 C2 C1 -7.2(3) . . . . ?
V1 N1 C2 C1 159.49(19) . . . . ?
N1 C2 C3 C4 -14.7(4) . . . . ?
C1 C2 C3 C4 163.3(2) . . . . ?
C18 N2 C4 C3 -170.4(2) . . . . ?
V1 N2 C4 C3 23.6(3) . . . . ?
C18 N2 C4 C5 7.3(3) . . . . ?
V1 N2 C4 C5 -158.66(18) . . . . ?
C2 C3 C4 N2 14.0(4) . . . . ?
C2 C3 C4 C5 -163.7(2) . . . . ?
C2 N1 C6 C7 -93.6(3) . . . . ?
V1 N1 C6 C7 101.0(2) . . . . ?
C2 N1 C6 C11 86.7(3) . . . . ?
V1 N1 C6 C11 -78.6(3) . . . . ?
C11 C6 C7 C8 0.2(4) . . . . ?
N1 C6 C7 C8 -179.4(2) . . . . ?
C11 C6 C7 C12 -179.1(3) . . . . ?
N1 C6 C7 C12 1.3(4) . . . . ?
C6 C7 C8 C9 0.6(4) . . . . ?
C12 C7 C8 C9 179.9(3) . . . . ?
C7 C8 C9 C10 -0.9(5) . . . . ?
C8 C9 C10 C11 0.4(4) . . . . ?
C9 C10 C11 C6 0.4(4) . . . . ?
C9 C10 C11 C15 178.6(3) . . . . ?
C7 C6 C11 C10 -0.7(4) . . . . ?
N1 C6 C11 C10 178.9(2) . . . . ?
C7 C6 C11 C15 -178.9(2) . . . . ?
N1 C6 C11 C15 0.7(4) . . . . ?
C8 C7 C12 C13 -83.9(4) . . . . ?
C6 C7 C12 C13 95.4(4) . . . . ?
C8 C7 C12 C14 40.2(4) . . . . ?
C6 C7 C12 C14 -140.5(3) . . . . ?
C10 C11 C15 C16 -74.9(3) . . . . ?
C6 C11 C15 C16 103.2(3) . . . . ?
C10 C11 C15 C17 48.6(3) . . . . ?
C6 C11 C15 C17 -133.3(3) . . . . ?
C4 N2 C18 C19 96.8(3) . . . . ?
V1 N2 C18 C19 -98.5(2) . . . . ?
C4 N2 C18 C23 -84.5(3) . . . . ?
V1 N2 C18 C23 80.1(2) . . . . ?
C23 C18 C19 C20 -1.6(4) . . . . ?
N2 C18 C19 C20 177.0(2) . . . . ?
C23 C18 C19 C24 178.0(2) . . . . ?
N2 C18 C19 C24 -3.4(4) . . . . ?
C18 C19 C20 C21 0.7(4) . . . . ?
C24 C19 C20 C21 -178.9(3) . . . . ?
C19 C20 C21 C22 0.2(4) . . . . ?
C20 C21 C22 C23 -0.3(4) . . . . ?
C21 C22 C23 C18 -0.6(4) . . . . ?
C21 C22 C23 C27 -178.0(2) . . . . ?
C19 C18 C23 C22 1.6(3) . . . . ?
N2 C18 C23 C22 -177.0(2) . . . . ?
C19 C18 C23 C27 178.8(2) . . . . ?
N2 C18 C23 C27 0.3(3) . . . . ?
C20 C19 C24 C25 94.9(4) . . . . ?
C18 C19 C24 C25 -84.7(3) . . . . ?
C20 C19 C24 C26 -29.8(4) . . . . ?
C18 C19 C24 C26 150.6(3) . . . . ?
C22 C23 C27 C29 69.0(3) . . . . ?
C18 C23 C27 C29 -108.2(3) . . . . ?
C22 C23 C27 C28 -53.8(3) . . . . ?
C18 C23 C27 C28 128.9(2) . . . . ?
C37 N3 C30 C35 -0.1(3) . . . . ?
V1 N3 C30 C35 179.52(18) . . . . ?
C37 N3 C30 C31 179.7(2) . . . . ?
V1 N3 C30 C31 -0.7(3) . . . . ?
C35 C30 C31 C32 0.2(4) . . . . ?
N3 C30 C31 C32 -179.6(2) . . . . ?
C30 C31 C32 C33 -0.1(4) . . . . ?
C31 C32 C33 C34 -0.2(4) . . . . ?
C31 C32 C33 C36 -179.6(3) . . . . ?
C32 C33 C34 C35 0.2(4) . . . . ?
C36 C33 C34 C35 179.6(3) . . . . ?
C31 C30 C35 C34 -0.2(4) . . . . ?
N3 C30 C35 C34 179.6(2) . . . . ?
C33 C34 C35 C30 0.0(4) . . . . ?
C30 N3 C37 C38 -87.3(3) . . . . ?
V1 N3 C37 C38 93.0(2) . . . . ?
C30 N3 C37 C42 87.8(3) . . . . ?
V1 N3 C37 C42 -91.9(2) . . . . ?
C42 C37 C38 C39 4.6(4) . . . . ?
N3 C37 C38 C39 179.7(2) . . . . ?
C42 C37 C38 C43 -169.9(2) . . . . ?
N3 C37 C38 C43 5.3(4) . . . . ?
C37 C38 C39 C40 -0.3(4) . . . . ?
C43 C38 C39 C40 174.2(3) . . . . ?
C38 C39 C40 C41 -2.7(4) . . . . ?
C38 C39 C40 C44 179.8(3) . . . . ?
C39 C40 C41 C42 1.5(4) . . . . ?
C44 C40 C41 C42 179.0(3) . . . . ?
C40 C41 C42 C37 2.6(4) . . . . ?
C40 C41 C42 C45 -170.8(3) . . . . ?
C38 C37 C42 C41 -5.7(4) . . . . ?
N3 C37 C42 C41 179.2(2) . . . . ?
C38 C37 C42 C45 167.6(2) . . . . ?
N3 C37 C42 C45 -7.5(3) . . . . ?
C53 N5 C46 C51 -155.3(3) . . . . ?
C53 N5 C46 C47 26.9(4) . . . . ?
C51 C46 C47 C48 -3.9(4) . . . . ?
N5 C46 C47 C48 173.8(3) . . . . ?
C46 C47 C48 C49 1.4(5) . . . . ?
C47 C48 C49 C50 1.8(5) . . . . ?
C47 C48 C49 C52 -178.6(3) . . . . ?
C48 C49 C50 C51 -2.4(5) . . . . ?
C52 C49 C50 C51 178.0(3) . . . . ?
C49 C50 C51 C46 -0.2(5) . . . . ?
C47 C46 C51 C50 3.4(4) . . . . ?
N5 C46 C51 C50 -174.5(3) . . . . ?
C46 N5 C53 C58 98.0(3) . . . . ?
C46 N5 C53 C54 -84.1(4) . . . . ?
C58 C53 C54 C55 -2.5(4) . . . . ?
N5 C53 C54 C55 179.6(3) . . . . ?
C58 C53 C54 C59 177.3(3) . . . . ?
N5 C53 C54 C59 -0.6(5) . . . . ?
C53 C54 C55 C56 0.5(5) . . . . ?
C59 C54 C55 C56 -179.3(3) . . . . ?
C54 C55 C56 C57 1.9(5) . . . . ?
C54 C55 C56 C60 -177.8(3) . . . . ?
C55 C56 C57 C58 -2.4(5) . . . . ?
C60 C56 C57 C58 177.3(3) . . . . ?
C56 C57 C58 C53 0.4(4) . . . . ?
C56 C57 C58 C61 -178.6(3) . . . . ?
C54 C53 C58 C57 2.1(4) . . . . ?
N5 C53 C58 C57 -180.0(3) . . . . ?
C54 C53 C58 C61 -178.9(3) . . . . ?
N5 C53 C58 C61 -0.9(4) . . . . ?
